data_4330112
loop_
_publ_author_name
'Jian Liu'
'Xiao-Peng Zhang'
'Tao Wu'
'Bin-Bin Ma'
'Tian-Wei Wang'
'Cheng-Hui Li'
'Yi-Zhi Li'
'Xiao-Zeng You'

_publ_section_title
;
 Solvent-Induced Single-Crystal-to-Single-Crystal Transformation in
 Multifunctional Chiral Dysprosium(III) Compounds
;
_journal_name_full 'Inorganic Chemistry'
_journal_page_first 8649
_journal_page_last 8651
_journal_paper_doi 10.1021/ic3012475
_journal_volume 51
_journal_year 2012
_chemical_absolute_configuration unk
_chemical_formula_sum 'C116 H142 Dy2 N10 O15'
_chemical_formula_weight 2241.40
_chemical_name_systematic
; 
 ? 
;
_space_group_IT_number 20
_symmetry_space_group_name_Hall 'C 2c 2'
_symmetry_space_group_name_H-M 'C 2 2 21'
_atom_sites_solution_hydrogens geom
_atom_sites_solution_primary direct
_atom_sites_solution_secondary difmap
_audit_creation_method SHELXL-97
_cell_angle_alpha 90.00
_cell_angle_beta 90.00
_cell_angle_gamma 90.00
_cell_formula_units_Z 2
_cell_length_a 10.700(2)
_cell_length_b 25.095(7)
_cell_length_c 21.565(5)
_cell_measurement_temperature 373(2)
_cell_volume 5791(2)
_computing_structure_refinement 'SHELXL-97 (Sheldrick, 1997)'
_computing_structure_solution 'SHELXS-97 (Sheldrick, 1990)'
_diffrn_ambient_temperature 373(2)
_diffrn_measured_fraction_theta_full 0.977
_diffrn_measured_fraction_theta_max 0.977
_diffrn_radiation_monochromator graphite
_diffrn_radiation_source 'fine-focus sealed tube'
_diffrn_radiation_type MoK\a
_diffrn_radiation_wavelength 0.71073
_diffrn_reflns_av_R_equivalents 0.0541
_diffrn_reflns_av_sigmaI/netI 0.0844
_diffrn_reflns_limit_h_max 12
_diffrn_reflns_limit_h_min -8
_diffrn_reflns_limit_k_max 23
_diffrn_reflns_limit_k_min -30
_diffrn_reflns_limit_l_max 20
_diffrn_reflns_limit_l_min -26
_diffrn_reflns_number 10619
_diffrn_reflns_theta_full 25.99
_diffrn_reflns_theta_max 25.99
_diffrn_reflns_theta_min 1.62
_exptl_absorpt_coefficient_mu 1.344
_exptl_absorpt_correction_T_max 0.7749
_exptl_absorpt_correction_T_min 0.6886
_exptl_absorpt_correction_type multi-scan
_exptl_absorpt_process_details 'SADABS; Bruker, 2000'
_exptl_crystal_density_diffrn 1.286
_exptl_crystal_F_000 2320
_exptl_crystal_size_max 0.30
_exptl_crystal_size_mid 0.24
_exptl_crystal_size_min 0.20
_refine_diff_density_max 1.039
_refine_diff_density_min -1.551
_refine_diff_density_rms 0.096
_refine_ls_abs_structure_details 'Flack H D (1983), Acta Cryst. A39, 876-881'
_refine_ls_abs_structure_Flack 0.00(3)
_refine_ls_extinction_method none
_refine_ls_goodness_of_fit_ref 1.078
_refine_ls_hydrogen_treatment constr
_refine_ls_matrix_type full
_refine_ls_number_parameters 350
_refine_ls_number_reflns 5536
_refine_ls_number_restraints 0
_refine_ls_restrained_S_all 1.078
_refine_ls_R_factor_all 0.0778
_refine_ls_R_factor_gt 0.0643
_refine_ls_shift/su_max 0.000
_refine_ls_shift/su_mean 0.000
_refine_ls_structure_factor_coef Fsqd
_refine_ls_weighting_details 'calc w=1/[\s^2^(Fo^2^)+(0.0800P)^2^+1.9900P] where P=(Fo^2^+2Fc^2^)/3'
_refine_ls_weighting_scheme calc
_refine_ls_wR_factor_gt 0.1470
_refine_ls_wR_factor_ref 0.1502
_reflns_number_gt 4169
_reflns_number_total 5536
_reflns_threshold_expression >2sigma(I)
_cod_data_source_file ic3012475_si_003.cif
_cod_data_source_block 1
_cod_original_cell_volume 5791(3)
_cod_database_code 4330112

loop_
_symmetry_equiv_pos_as_xyz
'x, y, z'
'-x, -y, z+1/2'
'-x, y, -z+1/2'
'x, -y, -z'
'x+1/2, y+1/2, z'
'-x+1/2, -y+1/2, z+1/2'
'-x+1/2, y+1/2, -z+1/2'
'x+1/2, -y+1/2, -z'

loop_
_atom_site_label
_atom_site_type_symbol
_atom_site_fract_x
_atom_site_fract_y
_atom_site_fract_z
_atom_site_U_iso_or_equiv
_atom_site_adp_type
_atom_site_occupancy
_atom_site_symmetry_multiplicity
_atom_site_calc_flag
_atom_site_refinement_flags
C1 C 0.3481(19) -0.1206(8) 0.4597(10) 0.157(8) Uani 1 1 d .
H1A H 0.3190 -0.1555 0.4485 0.236 Uiso 1 1 calc R
H1B H 0.2784 -0.0966 0.4620 0.236 Uiso 1 1 calc R
H1C H 0.3886 -0.1223 0.4994 0.236 Uiso 1 1 calc R
C2 C 0.3873(16) -0.1100(7) 0.3470(9) 0.124(6) Uani 1 1 d .
H2A H 0.4330 -0.0895 0.3170 0.186 Uiso 1 1 calc R
H2B H 0.3012 -0.0992 0.3467 0.186 Uiso 1 1 calc R
H2C H 0.3931 -0.1472 0.3369 0.186 Uiso 1 1 calc R
C3 C 0.4417(17) -0.1006(6) 0.4106(8) 0.104(5) Uani 1 1 d .
C4 C 0.5770(18) -0.1180(6) 0.4255(7) 0.100(5) Uani 1 1 d .
H4 H 0.5882 -0.1529 0.4450 0.120 Uiso 1 1 calc R
C5 C 0.5897(17) -0.0684(5) 0.4677(6) 0.111(5) Uani 1 1 d .
H5A H 0.5634 -0.0742 0.5103 0.133 Uiso 1 1 calc R
H5B H 0.6710 -0.0513 0.4660 0.133 Uiso 1 1 calc R
C6 C 0.491(2) -0.0424(4) 0.4269(5) 0.090(3) Uani 1 1 d .
H6 H 0.4313 -0.0197 0.4490 0.108 Uiso 1 1 calc R
C7 C 0.5538(9) -0.0170(4) 0.3757(4) 0.058(2) Uani 1 1 d .
C8 C 0.6438(10) -0.0495(4) 0.3472(5) 0.066(2) Uani 1 1 d .
C9 C 0.6649(16) -0.1041(5) 0.3693(6) 0.090(4) Uani 1 1 d .
H9A H 0.7514 -0.1079 0.3819 0.108 Uiso 1 1 calc R
H9B H 0.6495 -0.1289 0.3357 0.108 Uiso 1 1 calc R
C10 C 0.7006(11) -0.0280(3) 0.2952(5) 0.071(3) Uani 1 1 d .
H10 H 0.7557 -0.0487 0.2722 0.085 Uiso 1 1 calc R
C11 C 0.6770(9) 0.0234(3) 0.2771(4) 0.057(2) Uani 1 1 d .
C12 C 0.5349(8) 0.0331(3) 0.3542(4) 0.055(2) Uani 1 1 d .
H12 H 0.4804 0.0550 0.3762 0.066 Uiso 1 1 calc R
C13 C 0.7418(8) 0.0492(4) 0.2227(4) 0.055(2) Uani 1 1 d .
C14 C 0.8453(9) 0.0272(4) 0.1940(6) 0.073(3) Uani 1 1 d .
H14 H 0.8737 -0.0062 0.2061 0.088 Uiso 1 1 calc R
C15 C 0.9061(10) 0.0543(5) 0.1478(6) 0.083(3) Uani 1 1 d .
C16 C 0.8564(9) 0.0972(6) 0.1249(5) 0.078(3) Uani 1 1 d .
C17 C 0.7553(10) 0.1191(4) 0.1532(5) 0.069(2) Uani 1 1 d .
H17 H 0.7261 0.1519 0.1391 0.083 Uiso 1 1 calc R
C18 C 1.0262(13) 0.0299(7) 0.1190(8) 0.109(5) Uani 1 1 d .
H18A H 1.0928 0.0290 0.1495 0.131 Uiso 1 1 calc R
H18B H 1.0103 -0.0061 0.1049 0.131 Uiso 1 1 calc R
C19 C 1.0616(12) 0.0641(7) 0.0666(7) 0.103(4) Uani 1 1 d .
H19 H 1.1375 0.0523 0.0451 0.124 Uiso 1 1 calc R
C20 C 0.9541(13) 0.0794(6) 0.0224(6) 0.103(4) Uani 1 1 d .
H20A H 0.8892 0.0526 0.0185 0.124 Uiso 1 1 calc R
H20B H 0.9809 0.0925 -0.0177 0.124 Uiso 1 1 calc R
C21 C 0.9260(16) 0.1234(8) 0.0706(6) 0.084(5) Uani 1 1 d .
H21 H 0.8932 0.1573 0.0551 0.101 Uiso 1 1 calc R
C22 C 1.0694(17) 0.1220(9) 0.0918(9) 0.108(6) Uani 1 1 d .
C23 C 1.1007(17) 0.1381(8) 0.1563(9) 0.139(7) Uani 1 1 d .
H23A H 1.0849 0.1089 0.1839 0.209 Uiso 1 1 calc R
H23B H 1.0501 0.1680 0.1681 0.209 Uiso 1 1 calc R
H23C H 1.1873 0.1478 0.1585 0.209 Uiso 1 1 calc R
C24 C 1.1417(15) 0.1593(9) 0.0425(10) 0.162(9) Uani 1 1 d .
H24A H 1.1651 0.1922 0.0621 0.243 Uiso 1 1 calc R
H24B H 1.0878 0.1666 0.0079 0.243 Uiso 1 1 calc R
H24C H 1.2154 0.1412 0.0282 0.243 Uiso 1 1 calc R
C25 C 0.514(3) 0.2263(5) 0.4309(5) 0.126(6) Uani 1 1 d .
H25A H 0.4319 0.2119 0.4379 0.189 Uiso 1 1 calc R
H25B H 0.5111 0.2644 0.4350 0.189 Uiso 1 1 calc R
H25C H 0.5710 0.2119 0.4607 0.189 Uiso 1 1 calc R
C26 C 0.5561(13) 0.2122(5) 0.3674(6) 0.090(4) Uani 1 1 d .
C27 C 0.6213(12) 0.2478(5) 0.3331(7) 0.094(4) Uani 1 1 d .
H27 H 0.6372 0.2804 0.3521 0.112 Uiso 1 1 calc R
C28 C 0.6666(13) 0.2422(5) 0.2744(6) 0.092(4) Uani 1 1 d .
C29 C 0.7440(16) 0.2847(5) 0.2402(11) 0.131(7) Uani 1 1 d .
H29A H 0.8254 0.2871 0.2587 0.197 Uiso 1 1 calc R
H29B H 0.7027 0.3186 0.2432 0.197 Uiso 1 1 calc R
H29C H 0.7522 0.2749 0.1974 0.197 Uiso 1 1 calc R
Dy1 Dy 0.5000 0.135502(16) 0.2500 0.04808(15) Uani 1 2 d S
N1 N 0.5902(6) 0.0532(3) 0.3028(3) 0.0474(15) Uani 1 1 d .
N2 N 0.6938(7) 0.0948(3) 0.2023(4) 0.0583(17) Uani 1 1 d .
N3 N 1.0000 0.8982(11) 0.2500 0.154(9) Uani 1 2 d S
O1 O 0.5294(5) 0.1667(2) 0.3482(3) 0.0594(19) Uani 1 1 d .
O2 O 0.6457(5) 0.2003(2) 0.2411(5) 0.067(2) Uani 1 1 d .
O3 O 1.083(3) 0.8815(13) 0.2099(19) 0.143(10) Uani 0.50 1 d P
O4 O 0.892(3) 0.8951(14) 0.2287(16) 0.134(12) Uani 0.50 1 d P
O5 O 1.016(4) 0.9170(10) 0.3016(14) 0.132(9) Uani 0.50 1 d P
O1W O 0.896(4) 0.7382(18) 0.910(3) 0.16(2) Uani 0.25 1 d P
H1X H 0.8570 0.7424 0.9445 0.197 Uiso 0.25 1 d PR
H1Y H 0.8755 0.7627 0.8854 0.197 Uiso 0.25 1 d PR

loop_
_atom_site_aniso_label
_atom_site_aniso_U_11
_atom_site_aniso_U_22
_atom_site_aniso_U_33
_atom_site_aniso_U_23
_atom_site_aniso_U_13
_atom_site_aniso_U_12
C1 0.151(17) 0.163(18) 0.157(18) 0.016(14) 0.023(14) -0.079(14)
C2 0.115(13) 0.125(14) 0.131(15) -0.023(11) -0.021(11) 0.029(10)
C3 0.128(11) 0.081(9) 0.104(10) 0.055(8) -0.015(8) -0.016(8)
C4 0.128(12) 0.068(8) 0.104(11) 0.027(7) -0.018(9) -0.016(9)
C5 0.176(15) 0.101(10) 0.056(7) 0.018(6) -0.028(8) 0.009(9)
C6 0.098(8) 0.087(6) 0.085(6) 0.027(5) 0.005(11) -0.005(12)
C7 0.071(5) 0.059(5) 0.045(4) -0.001(4) -0.019(4) -0.011(4)
C8 0.082(7) 0.054(5) 0.063(6) 0.003(4) -0.018(5) -0.001(5)
C9 0.131(11) 0.051(6) 0.088(9) 0.006(6) -0.016(8) -0.001(7)
C10 0.084(7) 0.046(5) 0.083(7) -0.003(5) 0.005(5) 0.000(4)
C11 0.052(5) 0.045(4) 0.074(5) -0.001(4) -0.002(4) -0.004(4)
C12 0.062(7) 0.059(4) 0.045(4) -0.002(3) -0.012(3) -0.004(3)
C13 0.046(5) 0.055(5) 0.065(5) -0.005(4) -0.005(4) 0.001(4)
C14 0.044(5) 0.064(6) 0.112(9) 0.010(6) 0.013(5) 0.001(4)
C15 0.051(6) 0.096(8) 0.103(9) 0.019(7) 0.014(6) 0.000(5)
C16 0.051(6) 0.116(9) 0.068(6) 0.022(6) 0.004(5) 0.007(6)
C17 0.078(7) 0.071(6) 0.057(5) -0.003(4) 0.015(5) -0.003(5)
C18 0.064(13) 0.142(12) 0.121(10) 0.014(9) 0.011(7) 0.000(7)
C19 0.058(7) 0.139(13) 0.113(11) 0.019(10) 0.025(7) 0.001(7)
C20 0.102(11) 0.130(11) 0.077(7) 0.010(8) 0.017(6) 0.017(7)
C21 0.067(9) 0.117(12) 0.069(7) 0.014(7) 0.012(6) -0.005(7)
C22 0.062(9) 0.140(16) 0.123(15) 0.021(12) 0.013(10) -0.013(9)
C23 0.121(13) 0.139(15) 0.158(17) 0.017(14) -0.059(12) -0.017(12)
C24 0.077(10) 0.20(2) 0.21(2) 0.109(17) -0.031(11) -0.052(11)
C25 0.195(18) 0.103(8) 0.080(7) -0.038(6) -0.004(15) 0.017(17)
C26 0.108(9) 0.078(7) 0.083(8) -0.032(6) -0.006(6) -0.005(6)
C27 0.101(9) 0.056(6) 0.124(11) -0.031(7) -0.002(8) -0.003(6)
C28 0.103(9) 0.083(8) 0.090(8) -0.003(6) -0.034(7) -0.039(7)
C29 0.192(15) 0.095(8) 0.106(16) 0.022(9) -0.048(13) -0.073(9)
Dy1 0.0457(2) 0.0445(2) 0.0540(2) 0.000 -0.0016(4) 0.000
N1 0.039(3) 0.056(4) 0.047(4) -0.001(3) -0.017(3) -0.006(3)
N2 0.048(4) 0.063(4) 0.063(4) 0.006(4) 0.003(3) 0.003(3)
N3 0.13(3) 0.15(2) 0.18(3) 0.000 0.04(4) 0.000
O1 0.061(6) 0.064(3) 0.052(3) -0.006(3) -0.009(3) 0.004(3)
O2 0.065(3) 0.060(3) 0.076(6) 0.007(4) 0.000(4) -0.011(2)
O3 0.10(2) 0.14(2) 0.18(3) 0.00(2) 0.01(2) 0.014(17)
O4 0.13(2) 0.15(2) 0.12(2) -0.016(15) 0.043(18) 0.051(18)
O5 0.11(3) 0.123(15) 0.17(2) 0.028(15) 0.02(2) 0.016(19)
O1W 0.07(3) 0.11(3) 0.31(8) -0.01(4) -0.02(3) 0.03(2)

loop_
_atom_type_symbol
_atom_type_description
_atom_type_scat_dispersion_real
_atom_type_scat_dispersion_imag
_atom_type_scat_source
C C 0.0033 0.0016 'International Tables Vol C Tables 4.2.6.8 and 6.1.1.4'
H H 0.0000 0.0000 'International Tables Vol C Tables 4.2.6.8 and 6.1.1.4'
N N 0.0061 0.0033 'International Tables Vol C Tables 4.2.6.8 and 6.1.1.4'
O O 0.0106 0.0060 'International Tables Vol C Tables 4.2.6.8 and 6.1.1.4'
Dy Dy -0.1892 4.4098 'International Tables Vol C Tables 4.2.6.8 and 6.1.1.4'

loop_
_geom_angle_atom_site_label_1
_geom_angle_atom_site_label_2
_geom_angle_atom_site_label_3
_geom_angle
_geom_angle_site_symmetry_1
_geom_angle_site_symmetry_3
C3 C1 H1A 109.5 . .
C3 C1 H1B 109.5 . .
H1A C1 H1B 109.5 . .
C3 C1 H1C 109.5 . .
H1A C1 H1C 109.5 . .
H1B C1 H1C 109.5 . .
C3 C2 H2A 109.5 . .
C3 C2 H2B 109.5 . .
H2A C2 H2B 109.5 . .
C3 C2 H2C 109.5 . .
H2A C2 H2C 109.5 . .
H2B C2 H2C 109.5 . .
C2 C3 C1 108.9(16) . .
C2 C3 C4 120.5(17) . .
C1 C3 C4 111.9(14) . .
C2 C3 C6 118.2(11) . .
C1 C3 C6 111.3(16) . .
C4 C3 C6 84.3(13) . .
C3 C4 C5 88.8(14) . .
C3 C4 C9 109.7(11) . .
C5 C4 C9 102.9(12) . .
C3 C4 H4 117.1 . .
C5 C4 H4 117.1 . .
C9 C4 H4 117.1 . .
C6 C5 C4 86.8(10) . .
C6 C5 H5A 114.2 . .
C4 C5 H5A 114.2 . .
C6 C5 H5B 114.2 . .
C4 C5 H5B 114.2 . .
H5A C5 H5B 111.4 . .
C7 C6 C5 108.1(17) . .
C7 C6 C3 113.0(10) . .
C5 C6 C3 88.0(10) . .
C7 C6 H6 114.9 . .
C5 C6 H6 114.9 . .
C3 C6 H6 114.9 . .
C12 C7 C8 119.4(9) . .
C12 C7 C6 127.1(11) . .
C8 C7 C6 113.5(10) . .
C10 C8 C7 115.5(9) . .
C10 C8 C9 124.0(11) . .
C7 C8 C9 120.3(11) . .
C8 C9 C4 111.4(12) . .
C8 C9 H9A 109.3 . .
C4 C9 H9A 109.3 . .
C8 C9 H9B 109.3 . .
C4 C9 H9B 109.3 . .
H9A C9 H9B 108.0 . .
C11 C10 C8 121.1(10) . .
C11 C10 H10 119.5 . .
C8 C10 H10 119.5 . .
N1 C11 C10 123.0(9) . .
N1 C11 C13 114.2(8) . .
C10 C11 C13 122.6(9) . .
N1 C12 C7 124.1(8) . .
N1 C12 H12 117.9 . .
C7 C12 H12 117.9 . .
N2 C13 C14 120.3(9) . .
N2 C13 C11 116.6(8) . .
C14 C13 C11 123.1(8) . .
C15 C14 C13 120.5(10) . .
C15 C14 H14 119.7 . .
C13 C14 H14 119.7 . .
C16 C15 C14 119.5(11) . .
C16 C15 C18 120.9(12) . .
C14 C15 C18 119.3(12) . .
C15 C16 C17 119.5(11) . .
C15 C16 C21 116.5(12) . .
C17 C16 C21 123.7(13) . .
C16 C17 N2 122.7(10) . .
C16 C17 H17 118.6 . .
N2 C17 H17 118.6 . .
C19 C18 C15 107.0(12) . .
C19 C18 H18A 110.3 . .
C15 C18 H18A 110.3 . .
C19 C18 H18B 110.3 . .
C15 C18 H18B 110.3 . .
H18A C18 H18B 108.6 . .
C18 C19 C20 115.4(12) . .
C18 C19 C22 106.8(14) . .
C20 C19 C22 91.3(13) . .
C18 C19 H19 113.7 . .
C20 C19 H19 113.7 . .
C22 C19 H19 113.7 . .
C19 C20 C21 84.7(11) . .
C19 C20 H20A 114.5 . .
C21 C20 H20A 114.5 . .
C19 C20 H20B 114.5 . .
C21 C20 H20B 114.5 . .
H20A C20 H20B 111.6 . .
C16 C21 C20 107.5(14) . .
C16 C21 C22 103.8(13) . .
C20 C21 C22 89.5(15) . .
C16 C21 H21 117.3 . .
C20 C21 H21 117.3 . .
C22 C21 H21 117.3 . .
C23 C22 C19 126.4(17) . .
C23 C22 C21 118.5(16) . .
C19 C22 C21 82.4(16) . .
C23 C22 C24 110.6(17) . .
C19 C22 C24 109.7(16) . .
C21 C22 C24 105.1(15) . .
C22 C23 H23A 109.5 . .
C22 C23 H23B 109.5 . .
H23A C23 H23B 109.5 . .
C22 C23 H23C 109.5 . .
H23A C23 H23C 109.5 . .
H23B C23 H23C 109.5 . .
C22 C24 H24A 109.5 . .
C22 C24 H24B 109.5 . .
H24A C24 H24B 109.5 . .
C22 C24 H24C 109.5 . .
H24A C24 H24C 109.5 . .
H24B C24 H24C 109.5 . .
C26 C25 H25A 109.5 . .
C26 C25 H25B 109.5 . .
H25A C25 H25B 109.5 . .
C26 C25 H25C 109.5 . .
H25A C25 H25C 109.5 . .
H25B C25 H25C 109.5 . .
O1 C26 C27 122.9(11) . .
O1 C26 C25 117.0(13) . .
C27 C26 C25 120.1(12) . .
C26 C27 C28 128.4(11) . .
C26 C27 H27 115.8 . .
C28 C27 H27 115.8 . .
O2 C28 C27 122.6(11) . .
O2 C28 C29 113.0(13) . .
C27 C28 C29 124.4(13) . .
C28 C29 H29A 109.5 . .
C28 C29 H29B 109.5 . .
H29A C29 H29B 109.5 . .
C28 C29 H29C 109.5 . .
H29A C29 H29C 109.5 . .
H29B C29 H29C 109.5 . .
O2 Dy1 O2 88.0(3) 3_655 .
O2 Dy1 O1 76.7(3) 3_655 .
O2 Dy1 O1 74.8(3) . .
O2 Dy1 O1 74.8(3) 3_655 3_655
O2 Dy1 O1 76.7(3) . 3_655
O1 Dy1 O1 139.9(3) . 3_655
O2 Dy1 N2 72.0(3) 3_655 3_655
O2 Dy1 N2 152.9(3) . 3_655
O1 Dy1 N2 82.7(2) . 3_655
O1 Dy1 N2 113.8(2) 3_655 3_655
O2 Dy1 N2 152.9(3) 3_655 .
O2 Dy1 N2 72.0(3) . .
O1 Dy1 N2 113.8(2) . .
O1 Dy1 N2 82.7(2) 3_655 .
N2 Dy1 N2 132.3(3) 3_655 .
O2 Dy1 N1 111.1(2) 3_655 3_655
O2 Dy1 N1 143.7(3) . 3_655
O1 Dy1 N1 138.2(2) . 3_655
O1 Dy1 N1 79.1(2) 3_655 3_655
N2 Dy1 N1 62.9(2) 3_655 3_655
N2 Dy1 N1 78.5(2) . 3_655
O2 Dy1 N1 143.7(3) 3_655 .
O2 Dy1 N1 111.1(2) . .
O1 Dy1 N1 79.1(2) . .
O1 Dy1 N1 138.2(2) 3_655 .
N2 Dy1 N1 78.5(2) 3_655 .
N2 Dy1 N1 62.9(2) . .
N1 Dy1 N1 71.8(3) 3_655 .
C11 N1 C12 116.2(7) . .
C11 N1 Dy1 122.7(6) . .
C12 N1 Dy1 120.2(5) . .
C13 N2 C17 116.6(8) . .
C13 N2 Dy1 122.0(6) . .
C17 N2 Dy1 121.4(6) . .
O5 N3 O5 134(4) . 3_755
O5 N3 O4 119(3) . .
O5 N3 O4 64(2) 3_755 .
O5 N3 O4 64(2) . 3_755
O5 N3 O4 119(3) 3_755 3_755
O4 N3 O4 173(4) . 3_755
O5 N3 O3 68(2) . 3_755
O5 N3 O3 129(3) 3_755 3_755
O4 N3 O3 66(2) . 3_755
O4 N3 O3 112(2) 3_755 3_755
O5 N3 O3 129(3) . .
O5 N3 O3 68(2) 3_755 .
O4 N3 O3 112(2) . .
O4 N3 O3 66(2) 3_755 .
O3 N3 O3 143(4) 3_755 .
C26 O1 Dy1 130.8(8) . .
C28 O2 Dy1 131.1(9) . .
N3 O3 O4 55(2) . 3_755
N3 O3 O5 53.3(16) . 3_755
O4 O3 O5 99(3) 3_755 3_755
N3 O4 O5 57(2) . 3_755
N3 O4 O3 59(2) . 3_755
O5 O4 O3 116(4) 3_755 3_755
N3 O5 O4 59(2) . 3_755
N3 O5 O3 59(2) . 3_755
O4 O5 O3 102(3) 3_755 3_755
H1X O1W H1Y 109.5 . .

loop_
_geom_bond_atom_site_label_1
_geom_bond_atom_site_label_2
_geom_bond_distance
_geom_bond_site_symmetry_2
C1 C3 1.54(2) .
C1 H1A 0.9600 .
C1 H1B 0.9600 .
C1 H1C 0.9600 .
C2 C3 1.51(2) .
C2 H2A 0.9600 .
C2 H2B 0.9600 .
C2 H2C 0.9600 .
C3 C4 1.55(2) .
C3 C6 1.59(2) .
C4 C5 1.55(2) .
C4 C9 1.57(2) .
C4 H4 0.9800 .
C5 C6 1.52(2) .
C5 H5A 0.9700 .
C5 H5B 0.9700 .
C6 C7 1.439(16) .
C6 H6 0.9800 .
C7 C12 1.355(12) .
C7 C8 1.403(15) .
C8 C10 1.384(14) .
C8 C9 1.468(15) .
C9 H9A 0.9700 .
C9 H9B 0.9700 .
C10 C11 1.371(12) .
C10 H10 0.9300 .
C11 N1 1.315(11) .
C11 C13 1.509(12) .
C12 N1 1.355(11) .
C12 H12 0.9300 .
C13 N2 1.330(12) .
C13 C14 1.382(13) .
C14 C15 1.370(15) .
C14 H14 0.9300 .
C15 C16 1.298(17) .
C15 C18 1.552(18) .
C16 C17 1.359(14) .
C16 C21 1.536(17) .
C17 N2 1.388(12) .
C17 H17 0.9300 .
C18 C19 1.469(19) .
C18 H18A 0.9700 .
C18 H18B 0.9700 .
C19 C20 1.542(18) .
C19 C22 1.56(3) .
C19 H19 0.9800 .
C20 C21 1.55(2) .
C20 H20A 0.9700 .
C20 H20B 0.9700 .
C21 C22 1.601(18) .
C21 H21 0.9800 .
C22 C23 1.49(3) .
C22 C24 1.61(2) .
C23 H23A 0.9600 .
C23 H23B 0.9600 .
C23 H23C 0.9600 .
C24 H24A 0.9600 .
C24 H24B 0.9600 .
C24 H24C 0.9600 .
C25 C26 1.486(17) .
C25 H25A 0.9600 .
C25 H25B 0.9600 .
C25 H25C 0.9600 .
C26 O1 1.247(12) .
C26 C27 1.354(18) .
C27 C28 1.362(18) .
C27 H27 0.9300 .
C28 O2 1.293(14) .
C28 C29 1.539(19) .
C29 H29A 0.9600 .
C29 H29B 0.9600 .
C29 H29C 0.9600 .
Dy1 O2 2.261(6) 3_655
Dy1 O2 2.261(6) .
Dy1 O1 2.280(6) .
Dy1 O1 2.280(6) 3_655
Dy1 N2 2.531(7) 3_655
Dy1 N2 2.531(7) .
Dy1 N1 2.548(6) 3_655
Dy1 N1 2.548(6) .
N3 O5 1.22(3) .
N3 O5 1.22(3) 3_755
N3 O4 1.25(4) .
N3 O4 1.25(4) 3_755
N3 O3 1.31(3) 3_755
N3 O3 1.31(3) .
O3 O4 1.39(5) 3_755
O3 O5 1.41(5) 3_755
O4 O5 1.30(5) 3_755
O4 O3 1.39(5) 3_755
O5 O4 1.30(5) 3_755
O5 O3 1.41(5) 3_755
O1W H1X 0.8500 .
O1W H1Y 0.8500 .

loop_
_geom_torsion_atom_site_label_1
_geom_torsion_atom_site_label_2
_geom_torsion_atom_site_label_3
_geom_torsion_atom_site_label_4
_geom_torsion
_geom_torsion_site_symmetry_1
_geom_torsion_site_symmetry_4
C2 C3 C4 C5 145.0(15) . .
C1 C3 C4 C5 -85.2(15) . .
C6 C3 C4 C5 25.4(10) . .
C2 C3 C4 C9 41.7(18) . .
C1 C3 C4 C9 171.5(14) . .
C6 C3 C4 C9 -77.8(14) . .
C3 C4 C5 C6 -26.6(11) . .
C9 C4 C5 C6 83.2(14) . .
C4 C5 C6 C7 -87.7(12) . .
C4 C5 C6 C3 25.8(12) . .
C2 C3 C6 C7 -39(2) . .
C1 C3 C6 C7 -165.8(16) . .
C4 C3 C6 C7 83.0(16) . .
C2 C3 C6 C5 -147.6(16) . .
C1 C3 C6 C5 85.3(17) . .
C4 C3 C6 C5 -25.9(12) . .
C5 C6 C7 C12 -132.5(11) . .
C3 C6 C7 C12 131.8(13) . .
C5 C6 C7 C8 46.9(12) . .
C3 C6 C7 C8 -48.8(18) . .
C12 C7 C8 C10 -4.5(13) . .
C6 C7 C8 C10 176.0(11) . .
C12 C7 C8 C9 -179.4(10) . .
C6 C7 C8 C9 1.2(15) . .
C10 C8 C9 C4 -174.6(11) . .
C7 C8 C9 C4 -0.2(16) . .
C3 C4 C9 C8 47.0(17) . .
C5 C4 C9 C8 -46.3(16) . .
C7 C8 C10 C11 5.5(15) . .
C9 C8 C10 C11 -179.8(11) . .
C8 C10 C11 N1 -7.9(16) . .
C8 C10 C11 C13 176.9(9) . .
C8 C7 C12 N1 5.8(13) . .
C6 C7 C12 N1 -174.8(11) . .
N1 C11 C13 N2 -8.6(11) . .
C10 C11 C13 N2 167.0(10) . .
N1 C11 C13 C14 172.1(9) . .
C10 C11 C13 C14 -12.3(14) . .
N2 C13 C14 C15 5.7(16) . .
C11 C13 C14 C15 -175.0(10) . .
C13 C14 C15 C16 -10(2) . .
C13 C14 C15 C18 176.7(12) . .
C14 C15 C16 C17 10(2) . .
C18 C15 C16 C17 -176.4(12) . .
C14 C15 C16 C21 -176.3(13) . .
C18 C15 C16 C21 -3(2) . .
C15 C16 C17 N2 -6.9(19) . .
C21 C16 C17 N2 180.0(12) . .
C16 C15 C18 C19 0(2) . .
C14 C15 C18 C19 173.4(13) . .
C15 C18 C19 C20 -46.6(19) . .
C15 C18 C19 C22 53.2(17) . .
C18 C19 C20 C21 82.8(16) . .
C22 C19 C20 C21 -26.5(10) . .
C15 C16 C21 C20 49.8(17) . .
C17 C16 C21 C20 -136.9(14) . .
C15 C16 C21 C22 -44(2) . .
C17 C16 C21 C22 129.3(17) . .
C19 C20 C21 C16 -78.6(12) . .
C19 C20 C21 C22 25.7(12) . .
C18 C19 C22 C23 29(2) . .
C20 C19 C22 C23 145.7(18) . .
C18 C19 C22 C21 -91.4(13) . .
C20 C19 C22 C21 25.7(10) . .
C18 C19 C22 C24 165.3(12) . .
C20 C19 C22 C24 -77.7(14) . .
C16 C21 C22 C23 -45(3) . .
C20 C21 C22 C23 -153.1(17) . .
C16 C21 C22 C19 82.4(15) . .
C20 C21 C22 C19 -25.6(10) . .
C16 C21 C22 C24 -169.2(14) . .
C20 C21 C22 C24 82.8(19) . .
O1 C26 C27 C28 1(2) . .
C25 C26 C27 C28 -179.5(18) . .
C26 C27 C28 O2 4(2) . .
C26 C27 C28 C29 -177.8(15) . .
C10 C11 N1 C12 8.4(13) . .
C13 C11 N1 C12 -176.1(7) . .
C10 C11 N1 Dy1 -160.5(8) . .
C13 C11 N1 Dy1 15.1(9) . .
C7 C12 N1 C11 -7.5(11) . .
C7 C12 N1 Dy1 161.6(6) . .
O2 Dy1 N1 C11 175.6(6) 3_655 .
O2 Dy1 N1 C11 -66.9(7) . .
O1 Dy1 N1 C11 -135.7(6) . .
O1 Dy1 N1 C11 26.5(7) 3_655 .
N2 Dy1 N1 C11 139.6(7) 3_655 .
N2 Dy1 N1 C11 -11.6(6) . .
N1 Dy1 N1 C11 74.6(6) 3_655 .
O2 Dy1 N1 C12 7.2(7) 3_655 .
O2 Dy1 N1 C12 124.7(6) . .
O1 Dy1 N1 C12 55.8(5) . .
O1 Dy1 N1 C12 -141.9(5) 3_655 .
N2 Dy1 N1 C12 -28.9(5) 3_655 .
N2 Dy1 N1 C12 180.0(6) . .
N1 Dy1 N1 C12 -93.9(6) 3_655 .
C14 C13 N2 C17 -2.3(14) . .
C11 C13 N2 C17 178.4(8) . .
C14 C13 N2 Dy1 177.7(7) . .
C11 C13 N2 Dy1 -1.6(10) . .
C16 C17 N2 C13 2.8(15) . .
C16 C17 N2 Dy1 -177.2(9) . .
O2 Dy1 N2 C13 176.8(7) 3_655 .
O2 Dy1 N2 C13 132.4(8) . .
O1 Dy1 N2 C13 68.9(7) . .
O1 Dy1 N2 C13 -149.3(7) 3_655 .
N2 Dy1 N2 C13 -33.5(6) 3_655 .
N1 Dy1 N2 C13 -69.0(7) 3_655 .
N1 Dy1 N2 C13 6.2(6) . .
O2 Dy1 N2 C17 -3.1(11) 3_655 .
O2 Dy1 N2 C17 -47.5(7) . .
O1 Dy1 N2 C17 -111.1(7) . .
O1 Dy1 N2 C17 30.7(7) 3_655 .
N2 Dy1 N2 C17 146.5(8) 3_655 .
N1 Dy1 N2 C17 111.0(7) 3_655 .
N1 Dy1 N2 C17 -173.8(8) . .
C27 C26 O1 Dy1 -27.6(19) . .
C25 C26 O1 Dy1 152.8(14) . .
O2 Dy1 O1 C26 -59.2(10) 3_655 .
O2 Dy1 O1 C26 32.4(10) . .
O1 Dy1 O1 C26 -13.6(10) 3_655 .
N2 Dy1 O1 C26 -132.3(10) 3_655 .
N2 Dy1 O1 C26 94.4(10) . .
N1 Dy1 O1 C26 -166.0(9) 3_655 .
N1 Dy1 O1 C26 148.0(10) . .
C27 C28 O2 Dy1 18.0(19) . .
C29 C28 O2 Dy1 -160.4(10) . .
O2 Dy1 O2 C28 49.5(9) 3_655 .
O1 Dy1 O2 C28 -27.2(10) . .
O1 Dy1 O2 C28 124.3(10) 3_655 .
N2 Dy1 O2 C28 7.7(14) 3_655 .
N2 Dy1 O2 C28 -149.1(11) . .
N1 Dy1 O2 C28 173.6(9) 3_655 .
N1 Dy1 O2 C28 -98.8(10) . .
O5 N3 O3 O4 10(4) . 3_755
O5 N3 O3 O4 140(3) 3_755 3_755
O4 N3 O3 O4 -173(4) . 3_755
O3 N3 O3 O4 -95(2) 3_755 3_755
O5 N3 O3 O5 -130(5) . 3_755
O4 N3 O3 O5 47(3) . 3_755
O4 N3 O3 O5 -140(3) 3_755 3_755
O3 N3 O3 O5 125(2) 3_755 3_755
O5 N3 O4 O5 128(4) . 3_755
O4 N3 O4 O5 -117.6(19) 3_755 3_755
O3 N3 O4 O5 171(3) 3_755 3_755
O3 N3 O4 O5 -49(2) . 3_755
O5 N3 O4 O3 -43(3) . 3_755
O5 N3 O4 O3 -171(3) 3_755 3_755
O4 N3 O4 O3 71(2) 3_755 3_755
O3 N3 O4 O3 139(4) . 3_755
O5 N3 O5 O4 -106(2) 3_755 3_755
O4 N3 O5 O4 173(5) . 3_755
O3 N3 O5 O4 130(3) 3_755 3_755
O3 N3 O5 O4 -10(4) . 3_755
O5 N3 O5 O3 123(2) 3_755 3_755
O4 N3 O5 O3 42(3) . 3_755
O4 N3 O5 O3 -130(3) 3_755 3_755
O3 N3 O5 O3 -141(5) . 3_755
